data_7709560
loop_
_publ_author_name
'Chong, Julien'
'Besnard, C\'eline'
'Cruz, Carlos M.'
'Piguet, Claude'
'Jim\'enez, Juan Ram\'on'

_publ_section_title
;
 Heteroleptic mer-[Cr(N^N^N)(CN)3] complexes: synthetic challenge,
 structural characterization and photophysical properties.
;
_journal_name_full 'Dalton Transactions'
_journal_paper_doi 10.1039/D2DT00126H
_journal_year 2022
_chemical_formula_moiety 'C18 H11 Cr N6'
_chemical_formula_sum 'C18 H11 Cr N6'
_chemical_formula_weight 363.33
_space_group_crystal_system monoclinic
_space_group_IT_number 14
_space_group_name_Hall '-P 2yn'
_space_group_name_H-M_alt 'P 1 21/n 1'
_atom_sites_solution_hydrogens geom
_atom_sites_solution_primary dual
_audit_creation_date 2021-12-10
_audit_creation_method
;
Olex2 1.5
(compiled 2021.10.07 svn.r9718050b for OlexSys, GUI svn.r6410)
;
_audit_update_record
;
2022-01-10 deposited with the CCDC.	2022-02-17 downloaded from the CCDC.
;
_cell_angle_alpha 90
_cell_angle_beta 107.079(2)
_cell_angle_gamma 90
_cell_formula_units_Z 4
_cell_length_a 9.09570(10)
_cell_length_b 13.1460(2)
_cell_length_c 14.3005(2)
_cell_measurement_reflns_used 65287
_cell_measurement_temperature 119.99(14)
_cell_measurement_theta_max 73.4740
_cell_measurement_theta_min 3.3760
_cell_volume 1634.53(4)
_computing_cell_refinement 'CrysAlisPro 1.171.41.89a (Rigaku OD, 2020)'
_computing_data_collection 'CrysAlisPro 1.171.41.89a (Rigaku OD, 2020)'
_computing_data_reduction 'CrysAlisPro 1.171.41.89a (Rigaku OD, 2020)'
_computing_molecular_graphics 'Olex2 1.5 (Dolomanov et al., 2009)'
_computing_publication_material 'Olex2 1.5 (Dolomanov et al., 2009)'
_computing_structure_refinement 'SHELXL 2018/3 (Sheldrick, 2015)'
_computing_structure_solution 'SHELXT  (Sheldrick, 2015)'
_diffrn_ambient_environment N~2~
_diffrn_ambient_temperature 119.99(14)
_diffrn_detector 'Hybrid Pixel Array Detector'
_diffrn_detector_area_resol_mean 10.0000
_diffrn_detector_type 'HyPix-Arc 150'
_diffrn_measured_fraction_theta_full 1.000
_diffrn_measured_fraction_theta_max 0.998
_diffrn_measurement_details
;
List of Runs (angles in degrees, time in seconds):

  # Type    Start    End  Width  t~exp~   \w     \q     \k     \f   Frames
#--------------------------------------------------------------------------
  1  \w     18.00  62.00   0.50    1.50    --   32.00  23.00 -94.33   88
  2  \w    -56.00 -28.00   0.50    1.50    --  -40.00 -24.00-122.83   56
  3  \w    -98.00 -22.00   0.50    1.50    --  -53.01 -15.00 -60.00  152
  4  \w    -41.00 -14.00   0.50    1.50    --  -60.50  38.00 158.51   54
  5  \w   -107.00 -38.00   0.50    1.50    --  -60.50 -20.00 169.13  138
  6  \w    -71.00 -45.00   0.50    1.50    --  -60.50 -22.00-152.88   52
  7  \w    -71.00 -45.00   0.50    1.50    --  -60.50 -22.00-131.93   52
  8  \w     29.00  74.00   0.50    1.50    --   66.60 -94.00-150.00   90
  9  \w     32.00  78.00   0.50    1.50    --   69.84 -94.00-150.00   92
 10  \w     32.00  78.00   0.50    1.50    --   69.84 -94.00 -60.00   92
 11  \w     39.00 115.00   0.50    1.50    --   75.25   3.00-112.55  152
 12  \w     57.00 122.00   0.50    1.50    --   75.25  21.00  29.46  130
 13  \w     43.00 121.00   0.50    1.50    --   75.25  17.00-106.17  156
 14  \w     39.00 115.00   0.50    1.50    --   75.25   3.00 -32.06  152
 15  \w     32.00 100.00   0.50    1.50    --   75.25-116.00-162.19  136
 16  \w     34.00  92.00   0.50    1.50    --   75.25-106.00-129.99  116
 17  \w     57.00 122.00   0.50    1.50    --   75.25  21.00 -13.54  130
 18  \w     43.00 121.00   0.50    1.50    --   75.25  18.00 -69.27  156
 19  \w     53.00 122.00   0.50    1.50    --   75.25  20.00  65.88  138
 20  \w     39.00  80.00   0.50    1.50    --   75.25 -89.00 155.41   82
 21  \w     31.00 100.00   0.50    1.50    --   75.25-118.00 -61.08  138
 22  \w     36.00  68.00   0.50    1.50    --   75.25 -68.00 -51.57   64
 23  \w     40.00 116.00   0.50    1.50    --   75.25   5.00-156.74  152
 24  \w     41.00 117.00   0.50    1.50    --   75.25   6.00  38.95  152
 25  \w     48.00 122.00   0.50    1.50    --   75.25  19.00 145.15  148
 26  \w     40.00  76.00   0.50    1.50    --   75.25 -83.00-135.96   72
 27  \w     37.00  85.00   0.50    1.50    --   75.25 -96.00 146.37   96
 28  \w     57.00 122.00   0.50    1.50    --   75.25  21.00-136.42  130
 29  \w     38.00  82.00   0.50    1.50    --   75.25 -93.00 110.82   88
 30  \w     57.00 122.00   0.50    1.50    --   75.25  21.00  96.39  130
 31  \w     35.00  89.00   0.50    1.50    --   75.25-103.00-158.27  108
 32  \w     35.00  90.00   0.50    1.50    --   75.25-104.00 -99.56  110
 33  \w     43.00 119.00   0.50    1.50    --   75.25  11.00 176.94  152
 34  \w     35.00  89.00   0.50    1.50    --   75.25-102.00  14.62  108
 35  \w     24.00  71.00   0.50    1.50    --   40.00  22.00-156.79   94
 36  \w     35.00  95.00   0.50    1.50    --   66.60-125.00 120.00  120
 37  \w     36.00  67.00   0.50    1.50    --   72.00 -74.00  24.18   62
 38  \w      9.00  34.00   0.50    1.50    --    4.00  30.00 -35.65   50
 39  \w      4.00  31.00   0.50    1.50    --   -4.00  33.00 -88.17   54
 40  \w     11.00  37.00   0.50    1.50    --    8.00  29.00-138.52   52
 41  \w      0.00  26.00   0.50    1.50    --   -8.00  33.00-167.19   52
 42  \w     17.00  43.00   0.50    1.50    --   12.00  27.00  90.53   52
 43  \w     19.00  45.00   0.50    1.50    --   20.00  26.00 -12.54   52
 44  \w    -13.00  12.00   0.50    1.50    --  -24.00  47.00  80.78   50
 45  \w     22.00  47.00   0.50    1.50    --   36.00  23.00-122.68   50
 46  \w    -56.00 -31.00   0.50    1.50    --  -40.00 -24.00 131.99   50
 47  \w    -62.00 -37.00   0.50    1.50    --  -48.00 -23.00 -23.87   50
 48  \w    -62.00 -37.00   0.50    1.50    --  -48.00 -23.00  -0.08   50
 49  \w    -60.00 -34.00   0.50    1.50    --  -48.00 -23.00 -95.78   52
 50  \w    -62.00 -36.00   0.50    1.50    --  -48.00 -23.00  24.20   52
 51  \w    -88.00 -20.00   0.50    1.50    --  -53.01   0.00   0.00  136
 52  \w    -62.00 -36.00   0.50    1.50    --  -53.01 125.00-120.00   52
 53  \w    -55.00 -26.00   0.50    1.50    --  -53.01   0.00 150.00   58
 54  \w    -74.00 -48.00   0.50    1.50    --  -53.01 116.00 137.00   52
 55  \w    -65.00 -39.00   0.50    1.50    --  -53.01 125.00 -30.00   52
 56  \w    -84.00 -55.00   0.50    1.50    --  -53.01   0.00-150.00   58
 57  \w    -78.00 -16.00   0.50    1.50    --  -53.01   0.00  60.00  124
 58  \w    -90.00 -63.00   0.50    1.50    --  -53.01   0.00 150.00   54
 59  \w    -41.00 -16.00   0.50    1.50    --  -53.01   0.00-150.00   50
 60  \w    -45.00 -19.00   0.50    1.50    --  -53.01 116.00 137.00   52
 61  \w     44.00  70.00   0.50    1.50    --   60.00  22.00   6.60   52
 62  \w     67.00  94.00   0.50    1.50    --   66.60-125.00 -60.00   54
 63  \w     36.00  78.00   0.50    1.50    --   66.60-125.00   0.00   84
 64  \w     35.00  63.00   0.50    1.50    --   66.60-125.00 -60.00   56
 65  \w     35.00  98.00   0.50    1.50    --   69.84-125.00  90.00  126
 66  \w     66.00  92.00   0.50    1.50    --   69.84-125.00 -30.00   52
 67  \w     36.00  63.00   0.50    1.50    --   69.84-125.00 -30.00   54
 68  \w     73.00  98.00   0.50    1.50    --   69.84-125.00-180.00   50
 69  \w     36.00  62.00   0.50    1.50    --   69.84-125.00-180.00   52
 70  \w     54.00  80.00   0.50    1.50    --   72.66  21.00  88.54   52
 71  \w     53.00  80.00   0.50    1.50    --   75.25  20.00-157.07   54
 72  \w     76.00 102.00   0.50    1.50    --   75.25-121.00 155.11   52
 73  \w     34.00  68.00   0.50    1.50    --   75.25-121.00 155.11   68
 74  \w     37.00  65.00   0.50    1.50    --   75.25 -97.00  89.17   56
 75  \w     34.00  75.00   0.50    1.50    --   75.25-106.00 -83.50   82
 76  \w     35.00  93.00   0.50    1.50    --   75.25-107.00  64.88  116
 77  \w     74.00  99.00   0.50    1.50    --   75.25-115.00  28.11   50
 78  \w     32.00  57.00   0.50    1.50    --   75.25-115.00  28.11   50
 79  \w     40.00  90.00   0.50    1.50    --   75.25-104.00 101.82  100
 80  \w     65.00  94.00   0.50    1.50    --   75.25-110.00 -11.86   58
 81  \w     57.00  92.00   0.50    1.50    --   75.25  21.00 -50.59   70
 82  \w     38.00  64.00   0.50    1.50    --   75.25-110.00 -11.86   52
 83  \w     53.00 117.00   0.50    1.50    --   75.25-150.00  75.70  128
 84  \w     76.00 101.00   0.50    1.50    --   75.25-119.00-109.39   50
 85  \w     88.00 114.00   0.50    1.50    --   75.25   4.00 107.98   52
 86  \w     40.00  76.00   0.50    1.50    --   75.25   4.00 107.98   72
 87  \w     31.00  57.00   0.50    1.50    --   75.25-119.00-109.39   52
 88  \w      9.00  36.00   0.50    1.50    --    4.00  30.00 -35.65   54
 89  \w      4.00  31.00   0.50    1.50    --   -4.00  33.00 -88.17   54
 90  \w      0.00  29.00   0.50    1.50    --   -8.00  34.00  42.90   58
 91  \w     11.00  39.00   0.50    1.50    --    8.00  29.00-138.52   56
 92  \w      0.00  29.00   0.50    1.50    --   -8.00  34.00 121.28   58
 93  \w      8.00  48.00   0.50    1.50    --   12.00  26.00 162.31   80
 94  \w     11.00  44.00   0.50    1.50    --   12.00  27.00  90.53   66
 95  \w     -4.00  23.00   0.50    1.50    --  -16.00  38.00-124.15   54
 96  \w     -4.00  23.00   0.50    1.50    --  -16.00  38.00  99.45   54
 97  \w     -6.00  26.00   0.50    1.50    --  -16.00  36.00   3.79   64
 98  \w     16.00  48.00   0.50    1.50    --   20.00  26.00 -12.54   64
 99  \w    -13.00  13.00   0.50    1.50    --  -24.00  47.00 178.69   52
100  \w    -18.00  19.00   0.50    1.50    --  -28.00  36.00  82.97   74
101  \w    -56.00 -28.00   0.50    1.50    --  -40.00 -24.00 131.99   56
102  \w    -62.00 -34.00   0.50    1.50    --  -48.00 -23.00  12.06   56
103  \w    -62.00 -34.00   0.50    1.50    --  -48.00 -23.00  73.06   56
104  \w    -62.00 -34.00   0.50    1.50    --  -48.00 -23.00 -95.78   56
105  \w    -81.00 -35.00   0.50    1.50    --  -53.01 125.00-120.00   92
106  \w    -90.00 -16.00   0.50    1.50    --  -53.01   0.00  90.00  148
107  \w    -90.00 -16.00   0.50    1.50    --  -53.01   0.00   0.00  148
108  \w    -81.00 -35.00   0.50    1.50    --  -53.01 125.00 -30.00   92
109  \w    -98.00 -22.00   0.50    1.50    --  -53.01 -15.00-180.00  152
110  \w    -70.00 -44.00   0.50    1.50    --  -60.00 -22.00  49.65   52
111  \w     44.00  71.00   0.50    1.50    --   60.00  22.00   6.60   54
112  \w    -71.00 -45.00   0.50    1.50    --  -60.50 -22.00  -9.90   52
113  \w     35.00  95.00   0.50    1.50    --   66.60-125.00 150.00  120
114  \w     29.00  74.00   0.50    1.50    --   66.60 -94.00 -30.00   90
115  \w     35.00  95.00   0.50    1.50    --   66.60-125.00 -90.00  120
116  \w     35.00  95.00   0.50    1.50    --   66.60-125.00-150.00  120
117  \w     33.00 107.00   0.50    1.50    --   69.84   0.00 120.00  148
118  \w     35.00  98.00   0.50    1.50    --   69.84-125.00 120.00  126
119  \w     35.00  98.00   0.50    1.50    --   69.84-125.00   0.00  126
120  \w     32.00  78.00   0.50    1.50    --   69.84 -94.00  30.00   92
121  \w     35.00  98.00   0.50    1.50    --   69.84-125.00-180.00  126
122  \w     35.00  98.00   0.50    1.50    --   69.84-125.00  90.00  126
123  \w     39.00 115.00   0.50    1.50    --   75.25   3.00 -32.06  152
124  \w     39.00 115.00   0.50    1.50    --   75.25   3.00-112.55  152
125  \w     43.00 121.00   0.50    1.50    --   75.25  17.00-106.17  156
126  \w     44.00 120.00   0.50    1.50    --   75.25  14.00  58.06  152
127  \w     37.00  86.00   0.50    1.50    --   75.25 -98.00 141.21   98
128  \w     39.00  71.00   0.50    1.50    --   75.25 -75.00  33.65   64
129  \w     40.00 116.00   0.50    1.50    --   75.25   5.00 164.46  152
130  \w     37.00  85.00   0.50    1.50    --   75.25 -97.00  89.17   96
131  \w     31.00 101.00   0.50    1.50    --   75.25-119.00-109.39  140
132  \w     33.00  96.00   0.50    1.50    --   75.25-111.00 -97.81  126
133  \w     34.00  92.00   0.50    1.50    --   75.25-106.00 -83.50  116
134  \w     53.00 122.00   0.50    1.50    --   75.25  20.00-157.07  138
135  \w     32.00  99.00   0.50    1.50    --   75.25-115.00  28.11  134
136  \w     39.00 114.00   0.50    1.50    --   75.25   2.00  97.58  150
137  \w     32.00 102.00   0.50    1.50    --   75.25-121.00 155.11  140
138  \w     39.00 114.00   0.50    1.50    --   75.25   1.00 162.55  150
139  \w     33.00  95.00   0.50    1.50    --   75.25-110.00 -11.86  124
140  \w     57.00 122.00   0.50    1.50    --   75.25  21.00 -50.59  130
141  \w     43.00 121.00   0.50    1.50    --   75.25  18.00 -69.27  156
142  \w     35.00  90.00   0.50    1.50    --   75.25-104.00 101.82  110
143  \w     34.00  93.00   0.50    1.50    --   75.25-107.00  64.88  118
144  \w     51.00 119.00   0.50    1.50    --   75.25-150.00  75.70  136
;
_diffrn_measurement_device 'four-circle diffractometer'
_diffrn_measurement_device_type 'XtaLAB Synergy, Dualflex, HyPix-Arc 150'
_diffrn_measurement_method '\w scans'
_diffrn_orient_matrix_type 'CrysAlisPro convention (1999,Acta A55,543-557)'
_diffrn_orient_matrix_UB_11 -0.1452500000
_diffrn_orient_matrix_UB_12 0.0566880000
_diffrn_orient_matrix_UB_13 0.0056425000
_diffrn_orient_matrix_UB_21 -0.0720713000
_diffrn_orient_matrix_UB_22 -0.0138923000
_diffrn_orient_matrix_UB_23 -0.1110989000
_diffrn_orient_matrix_UB_31 -0.0714066000
_diffrn_orient_matrix_UB_32 -0.1015810000
_diffrn_orient_matrix_UB_33 0.0183849000
_diffrn_radiation_monochromator mirror
_diffrn_radiation_probe x-ray
_diffrn_radiation_type 'Cu K\a'
_diffrn_radiation_wavelength 1.54184
_diffrn_reflns_av_R_equivalents 0.0468
_diffrn_reflns_av_unetI/netI 0.0099
_diffrn_reflns_Laue_measured_fraction_full 1.000
_diffrn_reflns_Laue_measured_fraction_max 0.998
_diffrn_reflns_limit_h_max 11
_diffrn_reflns_limit_h_min -11
_diffrn_reflns_limit_k_max 13
_diffrn_reflns_limit_k_min -16
_diffrn_reflns_limit_l_max 17
_diffrn_reflns_limit_l_min -17
_diffrn_reflns_number 91918
_diffrn_reflns_point_group_measured_fraction_full 1.000
_diffrn_reflns_point_group_measured_fraction_max 0.998
_diffrn_reflns_theta_full 67.684
_diffrn_reflns_theta_max 73.664
_diffrn_reflns_theta_min 4.667
_diffrn_source 'micro-focus sealed X-ray tube'
_diffrn_source_type 'PhotonJet (Cu) X-ray Source'
_exptl_absorpt_coefficient_mu 5.864
_exptl_absorpt_correction_T_max 1.000
_exptl_absorpt_correction_T_min 0.524
_exptl_absorpt_correction_type gaussian
_exptl_absorpt_process_details
;
CrysAlisPro 1.171.41.89a (Rigaku Oxford Diffraction, 2020)
Numerical absorption correction based on gaussian integration over
a multifaceted crystal model
Empirical absorption correction using spherical harmonics,
implemented in SCALE3 ABSPACK scaling algorithm.
;
_exptl_crystal_colour orange
_exptl_crystal_colour_primary orange
_exptl_crystal_density_diffrn 1.476
_exptl_crystal_description prism
_exptl_crystal_F_000 740
_exptl_crystal_size_max 0.157
_exptl_crystal_size_mid 0.098
_exptl_crystal_size_min 0.037
_refine_diff_density_max 0.356
_refine_diff_density_min -0.430
_refine_diff_density_rms 0.060
_refine_ls_extinction_coef 0.00046(13)
_refine_ls_extinction_expression Fc^*^=kFc[1+0.001xFc^2^\l^3^/sin(2\q)]^-1/4^
_refine_ls_extinction_method 'SHELXL-2018/3 (Sheldrick 2018)'
_refine_ls_goodness_of_fit_ref 1.133
_refine_ls_hydrogen_treatment constr
_refine_ls_matrix_type full
_refine_ls_number_parameters 227
_refine_ls_number_reflns 3295
_refine_ls_number_restraints 0
_refine_ls_restrained_S_all 1.133
_refine_ls_R_factor_all 0.0301
_refine_ls_R_factor_gt 0.0298
_refine_ls_shift/su_max 0.001
_refine_ls_shift/su_mean 0.000
_refine_ls_structure_factor_coef Fsqd
_refine_ls_weighting_details 'w=1/[\s^2^(Fo^2^)+(0.0539P)^2^+0.6356P] where P=(Fo^2^+2Fc^2^)/3'
_refine_ls_weighting_scheme calc
_refine_ls_wR_factor_gt 0.0882
_refine_ls_wR_factor_ref 0.0884
_reflns_Friedel_coverage 0.000
_reflns_number_gt 3256
_reflns_number_total 3295
_reflns_threshold_expression 'I > 2\s(I)'
_cod_data_source_file d2dt00126h2.cif
_cod_data_source_block CrtpyCN
_cod_database_code 7709560
_shelx_shelxl_version_number 2018/3
_chemical_oxdiff_formula 'C18 H11 Cr1 N6'
_shelx_space_group_comment
;
The symmetry employed for this shelxl refinement is uniquely defined
by the following loop, which should always be used as a source of
symmetry information in preference to the above space-group names.
They are only intended as comments.
;
_reflns_odcompleteness_completeness 98.49
_reflns_odcompleteness_iscentric 1
_reflns_odcompleteness_theta 74.33
_olex2_refinement_description
;
1.a Aromatic/amide H refined with riding coordinates:
 C1(H1), C2(H2), C3(H3), C4(H4), C7(H7), C8(H8), C9(H9), C12(H12), C13(H13),
 C14(H14), C15(H15)
;
_olex2_submission_special_instructions 'No special instructions were received'
_oxdiff_exptl_absorpt_empirical_details
;
Empirical correction (ABSPACK) includes:
- Absorption correction using spherical harmonics
- Frame scaling
;
_oxdiff_exptl_absorpt_empirical_full_max 1.267
_oxdiff_exptl_absorpt_empirical_full_min 0.839

loop_
_space_group_symop_operation_xyz
'x, y, z'
'-x+1/2, y+1/2, -z+1/2'
'-x, -y, -z'
'x-1/2, -y-1/2, z-1/2'

loop_
_atom_site_label
_atom_site_type_symbol
_atom_site_fract_x
_atom_site_fract_y
_atom_site_fract_z
_atom_site_U_iso_or_equiv
_atom_site_adp_type
_atom_site_occupancy
_atom_site_site_symmetry_order
_atom_site_calc_flag
_atom_site_refinement_flags_posn
_atom_site_refinement_flags_adp
_atom_site_refinement_flags_occupancy
_atom_site_disorder_assembly
_atom_site_disorder_group
Cr1 Cr 0.46637(3) 0.36749(2) 0.77129(2) 0.01618(11) Uani 1 1 d . . . . .
N1 N 0.49701(15) 0.52229(10) 0.79205(10) 0.0203(3) Uani 1 1 d . . . . .
N2 N 0.57375(14) 0.40247(10) 0.67248(9) 0.0175(2) Uani 1 1 d . . . . .
N3 N 0.48592(14) 0.22626(9) 0.71219(9) 0.0180(3) Uani 1 1 d . . . . .
N4 N 0.14016(16) 0.42182(12) 0.61603(11) 0.0299(3) Uani 1 1 d . . . . .
N5 N 0.26783(18) 0.33509(12) 0.92023(11) 0.0325(3) Uani 1 1 d . . . . .
N6 N 0.78011(18) 0.30780(13) 0.93629(12) 0.0365(4) Uani 1 1 d . . . . .
C1 C 0.45341(18) 0.57838(13) 0.85773(12) 0.0244(3) Uani 1 1 d . . . . .
H1 H 0.416737 0.544773 0.905305 0.029 Uiso 1 1 calc R U . . .
C2 C 0.46013(19) 0.68359(13) 0.85841(12) 0.0273(3) Uani 1 1 d . . . . .
H2 H 0.430582 0.721732 0.906379 0.033 Uiso 1 1 calc R U . . .
C3 C 0.51082(19) 0.73193(12) 0.78772(13) 0.0282(4) Uani 1 1 d . . . . .
H3 H 0.512036 0.804116 0.784931 0.034 Uiso 1 1 calc R U . . .
C4 C 0.55989(18) 0.67498(12) 0.72091(12) 0.0250(3) Uani 1 1 d . . . . .
H4 H 0.596789 0.707469 0.672865 0.030 Uiso 1 1 calc R U . . .
C5 C 0.55411(17) 0.57008(12) 0.72549(11) 0.0205(3) Uani 1 1 d . . . . .
C6 C 0.60627(16) 0.50073(12) 0.66066(11) 0.0195(3) Uani 1 1 d . . . . .
C7 C 0.68466(17) 0.52725(12) 0.59436(12) 0.0244(3) Uani 1 1 d . . . . .
H7 H 0.708697 0.596282 0.585708 0.029 Uiso 1 1 calc R U . . .
C8 C 0.72704(19) 0.45025(13) 0.54099(12) 0.0272(3) Uani 1 1 d . . . . .
H8 H 0.783774 0.466532 0.496825 0.033 Uiso 1 1 calc R U . . .
C9 C 0.68749(19) 0.34964(13) 0.55139(12) 0.0245(3) Uani 1 1 d . . . . .
H9 H 0.713035 0.297258 0.513110 0.029 Uiso 1 1 calc R U . . .
C10 C 0.60953(16) 0.32769(11) 0.61933(10) 0.0188(3) Uani 1 1 d . . . . .
C11 C 0.56145(16) 0.22603(12) 0.64290(10) 0.0185(3) Uani 1 1 d . . . . .
C12 C 0.59204(19) 0.13684(11) 0.60067(12) 0.0226(3) Uani 1 1 d . . . . .
H12 H 0.645357 0.138199 0.552659 0.027 Uiso 1 1 calc R U . . .
C13 C 0.54328(18) 0.04544(12) 0.62988(12) 0.0250(3) Uani 1 1 d . . . . .
H13 H 0.562793 -0.016813 0.601939 0.030 Uiso 1 1 calc R U . . .
C14 C 0.46614(18) 0.04563(12) 0.69987(12) 0.0252(3) Uani 1 1 d . . . . .
H14 H 0.431514 -0.016373 0.720255 0.030 Uiso 1 1 calc R U . . .
C15 C 0.43982(19) 0.13730(11) 0.74006(13) 0.0223(3) Uani 1 1 d . . . . .
H15 H 0.387679 0.137155 0.788700 0.027 Uiso 1 1 calc R U . . .
C16 C 0.25737(17) 0.39914(11) 0.66856(11) 0.0203(3) Uani 1 1 d . . . . .
C17 C 0.34234(18) 0.34093(13) 0.86835(11) 0.0224(3) Uani 1 1 d . . . . .
C18 C 0.66922(18) 0.33415(12) 0.87952(11) 0.0229(3) Uani 1 1 d . . . A 1

loop_
_atom_site_aniso_label
_atom_site_aniso_U_11
_atom_site_aniso_U_22
_atom_site_aniso_U_33
_atom_site_aniso_U_23
_atom_site_aniso_U_13
_atom_site_aniso_U_12
Cr1 0.01894(16) 0.01495(16) 0.01725(16) 0.00081(8) 0.00934(11) 0.00018(8)
N1 0.0214(6) 0.0172(6) 0.0223(6) -0.0006(5) 0.0064(5) 0.0003(5)
N2 0.0179(6) 0.0171(6) 0.0190(6) 0.0013(5) 0.0076(5) -0.0003(5)
N3 0.0194(6) 0.0170(6) 0.0193(6) 0.0005(5) 0.0082(5) -0.0001(5)
N4 0.0280(7) 0.0311(7) 0.0318(7) 0.0103(6) 0.0106(6) -0.0004(6)
N5 0.0374(8) 0.0362(8) 0.0304(7) 0.0056(6) 0.0199(6) 0.0020(7)
N6 0.0323(8) 0.0347(8) 0.0364(8) -0.0026(7) 0.0005(7) 0.0023(6)
C1 0.0273(8) 0.0223(8) 0.0241(7) -0.0026(6) 0.0081(6) 0.0032(6)
C2 0.0273(8) 0.0228(8) 0.0292(8) -0.0059(6) 0.0045(6) 0.0042(6)
C3 0.0258(8) 0.0164(7) 0.0383(9) -0.0026(6) 0.0031(7) 0.0013(6)
C4 0.0215(7) 0.0199(8) 0.0322(8) 0.0039(6) 0.0057(6) -0.0007(6)
C5 0.0184(7) 0.0194(7) 0.0229(7) 0.0019(6) 0.0047(6) -0.0009(6)
C6 0.0183(7) 0.0178(7) 0.0223(7) 0.0034(6) 0.0056(5) -0.0006(5)
C7 0.0229(7) 0.0231(8) 0.0287(8) 0.0079(6) 0.0099(6) -0.0009(6)
C8 0.0281(8) 0.0319(9) 0.0262(8) 0.0089(7) 0.0152(6) 0.0014(7)
C9 0.0273(8) 0.0277(8) 0.0217(7) 0.0029(6) 0.0120(6) 0.0036(6)
C10 0.0183(7) 0.0206(8) 0.0183(7) 0.0015(6) 0.0065(5) 0.0021(5)
C11 0.0185(7) 0.0204(7) 0.0172(7) 0.0005(5) 0.0059(5) 0.0015(5)
C12 0.0231(8) 0.0238(8) 0.0213(8) -0.0021(5) 0.0073(6) 0.0019(5)
C13 0.0262(8) 0.0200(8) 0.0277(8) -0.0044(6) 0.0062(6) 0.0021(6)
C14 0.0269(8) 0.0178(7) 0.0314(8) 0.0020(6) 0.0092(6) -0.0018(6)
C15 0.0236(8) 0.0192(8) 0.0263(8) 0.0027(6) 0.0107(6) -0.0007(5)
C16 0.0252(8) 0.0173(7) 0.0221(7) 0.0033(6) 0.0126(6) -0.0013(6)
C17 0.0268(8) 0.0208(7) 0.0219(7) 0.0021(6) 0.0106(6) 0.0018(6)
C18 0.0258(8) 0.0202(8) 0.0243(7) -0.0017(6) 0.0098(6) -0.0006(6)

loop_
_atom_type_symbol
_atom_type_description
_atom_type_scat_dispersion_real
_atom_type_scat_dispersion_imag
_atom_type_scat_source
C C 0.0181 0.0091 'International Tables Vol C Tables 4.2.6.8 and 6.1.1.4'
H H 0.0000 0.0000 'International Tables Vol C Tables 4.2.6.8 and 6.1.1.4'
Cr Cr -0.1635 2.4439 'International Tables Vol C Tables 4.2.6.8 and 6.1.1.4'
N N 0.0311 0.0180 'International Tables Vol C Tables 4.2.6.8 and 6.1.1.4'

loop_
_exptl_crystal_face_index_h
_exptl_crystal_face_index_k
_exptl_crystal_face_index_l
_exptl_crystal_face_perp_dist
0 0 1 0.0329
0 0 -1 0.0535
0 -1 0 0.0484
0 1 0 0.0466
-1 1 0 0.0149
1 -1 0 0.0216

loop_
_geom_angle_atom_site_label_1
_geom_angle_atom_site_label_2
_geom_angle_atom_site_label_3
_geom_angle
_geom_angle_site_symmetry_1
_geom_angle_site_symmetry_3
_geom_angle_publ_flag
N1 Cr1 N3 156.84(5) . . y
N1 Cr1 C16 87.77(6) . . y
N1 Cr1 C18 92.76(6) . . y
N2 Cr1 N1 78.52(5) . . y
N2 Cr1 N3 78.38(5) . . y
N2 Cr1 C16 89.40(5) . . y
N2 Cr1 C17 175.17(6) . . y
N2 Cr1 C18 93.67(6) . . y
N3 Cr1 C16 93.52(5) . . y
N3 Cr1 C18 87.18(6) . . y
C16 Cr1 C18 176.93(6) . . y
C17 Cr1 N1 98.50(6) . . y
C17 Cr1 N3 104.65(6) . . y
C17 Cr1 C16 86.67(6) . . y
C17 Cr1 C18 90.26(6) . . y
C1 N1 Cr1 125.95(11) . . ?
C1 N1 C5 119.12(14) . . ?
C5 N1 Cr1 114.64(10) . . ?
C6 N2 Cr1 118.79(10) . . ?
C10 N2 Cr1 118.96(10) . . ?
C10 N2 C6 122.25(13) . . ?
C11 N3 Cr1 114.93(10) . . ?
C15 N3 Cr1 126.08(10) . . ?
C15 N3 C11 118.87(13) . . ?
N1 C1 H1 118.9 . . ?
N1 C1 C2 122.15(15) . . ?
C2 C1 H1 118.9 . . ?
C1 C2 H2 120.7 . . ?
C3 C2 C1 118.53(15) . . ?
C3 C2 H2 120.7 . . ?
C2 C3 H3 120.0 . . ?
C2 C3 C4 119.97(15) . . ?
C4 C3 H3 120.0 . . ?
C3 C4 H4 120.6 . . ?
C5 C4 C3 118.78(15) . . ?
C5 C4 H4 120.6 . . ?
N1 C5 C4 121.34(14) . . ?
N1 C5 C6 114.38(14) . . ?
C4 C5 C6 124.28(14) . . ?
N2 C6 C5 113.02(13) . . ?
N2 C6 C7 120.17(14) . . ?
C7 C6 C5 126.80(14) . . ?
C6 C7 H7 120.9 . . ?
C6 C7 C8 118.26(15) . . ?
C8 C7 H7 120.9 . . ?
C7 C8 H8 119.6 . . ?
C7 C8 C9 120.83(14) . . ?
C9 C8 H8 119.6 . . ?
C8 C9 H9 120.9 . . ?
C8 C9 C10 118.24(15) . . ?
C10 C9 H9 120.9 . . ?
N2 C10 C9 120.17(14) . . ?
N2 C10 C11 113.41(12) . . ?
C9 C10 C11 126.40(14) . . ?
N3 C11 C10 114.26(13) . . ?
N3 C11 C12 121.90(14) . . ?
C12 C11 C10 123.82(13) . . ?
C11 C12 H12 120.7 . . ?
C11 C12 C13 118.65(15) . . ?
C13 C12 H12 120.7 . . ?
C12 C13 H13 120.3 . . ?
C14 C13 C12 119.48(15) . . ?
C14 C13 H13 120.3 . . ?
C13 C14 H14 120.4 . . ?
C13 C14 C15 119.25(15) . . ?
C15 C14 H14 120.4 . . ?
N3 C15 C14 121.84(15) . . ?
N3 C15 H15 119.1 . . ?
C14 C15 H15 119.1 . . ?
N4 C16 Cr1 175.22(15) . . ?
N5 C17 Cr1 173.60(15) . . ?
N6 C18 Cr1 174.40(15) . . ?

loop_
_geom_bond_atom_site_label_1
_geom_bond_atom_site_label_2
_geom_bond_distance
_geom_bond_site_symmetry_2
_geom_bond_publ_flag
Cr1 N1 2.0636(13) . y
Cr1 N2 1.9932(12) . y
Cr1 N3 2.0692(13) . y
Cr1 C16 2.0748(15) . y
Cr1 C17 2.0593(16) . y
Cr1 C18 2.0771(16) . y
N1 C1 1.342(2) . ?
N1 C5 1.364(2) . ?
N2 C6 1.347(2) . ?
N2 C10 1.340(2) . ?
N3 C11 1.3616(19) . ?
N3 C15 1.3417(19) . ?
N4 C16 1.149(2) . ?
N5 C17 1.145(2) . ?
N6 C18 1.147(2) . ?
C1 H1 0.9500 . ?
C1 C2 1.384(3) . ?
C2 H2 0.9500 . ?
C2 C3 1.383(3) . ?
C3 H3 0.9500 . ?
C3 C4 1.387(2) . ?
C4 H4 0.9500 . ?
C4 C5 1.382(2) . ?
C5 C6 1.475(2) . ?
C6 C7 1.388(2) . ?
C7 H7 0.9500 . ?
C7 C8 1.389(2) . ?
C8 H8 0.9500 . ?
C8 C9 1.390(2) . ?
C9 H9 0.9500 . ?
C9 C10 1.391(2) . ?
C10 C11 1.476(2) . ?
C11 C12 1.384(2) . ?
C12 H12 0.9500 . ?
C12 C13 1.387(2) . ?
C13 H13 0.9500 . ?
C13 C14 1.381(2) . ?
C14 H14 0.9500 . ?
C14 C15 1.386(2) . ?
C15 H15 0.9500 . ?

loop_
_geom_torsion_atom_site_label_1
_geom_torsion_atom_site_label_2
_geom_torsion_atom_site_label_3
_geom_torsion_atom_site_label_4
_geom_torsion
_geom_torsion_site_symmetry_1
_geom_torsion_site_symmetry_2
_geom_torsion_site_symmetry_3
_geom_torsion_site_symmetry_4
_geom_torsion_publ_flag
Cr1 N1 C1 C2 -171.39(11) . . . . ?
Cr1 N1 C5 C4 170.44(11) . . . . ?
Cr1 N1 C5 C6 -9.16(16) . . . . ?
Cr1 N2 C6 C5 -0.28(16) . . . . ?
Cr1 N2 C6 C7 178.24(11) . . . . ?
Cr1 N2 C10 C9 -178.57(11) . . . . ?
Cr1 N2 C10 C11 0.15(16) . . . . ?
Cr1 N3 C11 C10 -2.66(16) . . . . ?
Cr1 N3 C11 C12 176.07(11) . . . . ?
Cr1 N3 C15 C14 -176.09(12) . . . . ?
N1 C1 C2 C3 1.2(2) . . . . ?
N1 C5 C6 N2 6.28(18) . . . . ?
N1 C5 C6 C7 -172.12(14) . . . . ?
N2 C6 C7 C8 0.4(2) . . . . ?
N2 C10 C11 N3 1.68(18) . . . . ?
N2 C10 C11 C12 -177.02(14) . . . . ?
N3 C11 C12 C13 0.3(2) . . . . ?
C1 N1 C5 C4 -3.7(2) . . . . ?
C1 N1 C5 C6 176.75(13) . . . . ?
C1 C2 C3 C4 -2.8(2) . . . . ?
C2 C3 C4 C5 1.2(2) . . . . ?
C3 C4 C5 N1 2.1(2) . . . . ?
C3 C4 C5 C6 -178.38(15) . . . . ?
C4 C5 C6 N2 -173.31(13) . . . . ?
C4 C5 C6 C7 8.3(2) . . . . ?
C5 N1 C1 C2 2.0(2) . . . . ?
C5 C6 C7 C8 178.65(14) . . . . ?
C6 N2 C10 C9 2.2(2) . . . . ?
C6 N2 C10 C11 -179.06(13) . . . . ?
C6 C7 C8 C9 2.1(2) . . . . ?
C7 C8 C9 C10 -2.4(2) . . . . ?
C8 C9 C10 N2 0.3(2) . . . . ?
C8 C9 C10 C11 -178.26(14) . . . . ?
C9 C10 C11 N3 -179.69(14) . . . . ?
C9 C10 C11 C12 1.6(2) . . . . ?
C10 N2 C6 C5 178.94(12) . . . . ?
C10 N2 C6 C7 -2.5(2) . . . . ?
C10 C11 C12 C13 178.92(14) . . . . ?
C11 N3 C15 C14 -0.4(2) . . . . ?
C11 C12 C13 C14 -0.1(2) . . . . ?
C12 C13 C14 C15 -0.4(2) . . . . ?
C13 C14 C15 N3 0.7(3) . . . . ?
C15 N3 C11 C10 -178.81(13) . . . . ?
C15 N3 C11 C12 -0.1(2) . . . . ?

loop_
_exptl_oxdiff_crystal_face_indexfrac_h
_exptl_oxdiff_crystal_face_indexfrac_k
_exptl_oxdiff_crystal_face_indexfrac_l
_exptl_oxdiff_crystal_face_x
_exptl_oxdiff_crystal_face_y
_exptl_oxdiff_crystal_face_z
-0.0007 0.0013 1.0003 0.0058 -0.1111 0.0183
0.0007 -0.0013 -1.0003 -0.0058 0.1111 -0.0183
0.0006 -0.9988 0.0011 -0.0567 0.0137 0.1014
-0.0006 0.9988 -0.0011 0.0567 -0.0137 -0.1014
-1.0001 0.9995 -0.0027 0.2019 0.0585 -0.0302
1.0001 -0.9995 0.0027 -0.2019 -0.0585 0.0302
